data_2200794
loop_
_publ_author_name
'Kolev, Tsonko'
'Glavcheva, Zornitza '
'Sch\"urmann, Markus'
'Kleb, Dirk-Christian'
'Preut, Hans'
'Bleckmann, Paul'

_publ_section_title
;Monoclinic form of
 2-{5,5-dimethyl-3-[2-(2,4,6-trimethoxyphenyl)vinyl]cyclohex-2-enylidene}malononitrile
;
_journal_issue 10
_journal_name_full 'Acta Crystallographica Section E'
_journal_page_first o964
_journal_page_last o965
_journal_paper_doi 10.1107/S1600536801015203
_journal_volume 57
_journal_year 2001
_chemical_formula_iupac 'C22 H24 N2 O3'
_chemical_formula_moiety 'C22 H24 N2 O3'
_chemical_formula_sum 'C22 H24 N2 O3'
_chemical_formula_weight 364.43
_chemical_name_systematic
;
 ?
;
_space_group_IT_number 14
_symmetry_cell_setting monoclinic
_symmetry_space_group_name_Hall '-P 2yn'
_symmetry_space_group_name_H-M 'P 1 21/n 1'
_audit_creation_method SHELXL-97
_cell_angle_alpha 90.00
_cell_angle_beta 90.1565(13)
_cell_angle_gamma 90.00
_cell_formula_units_Z 4
_cell_length_a 10.7130(3)
_cell_length_b 9.0471(3)
_cell_length_c 20.6565(7)
_cell_measurement_reflns_used 30702
_cell_measurement_temperature 291.0(10)
_cell_measurement_theta_max 25.4
_cell_measurement_theta_min 3.1
_cell_volume 2002.05(11)
_computing_cell_refinement
;
DENZO and SCALEPACK (Otwinowski & Minor, 1997)
;
_computing_data_collection 'COLLECT (Nonius, 1998)'
_computing_data_reduction
;
DENZO and SCALEPACK
;
_computing_molecular_graphics 'SHELXTL-Plus (Sheldrick, 1991)'
_computing_publication_material
;
SHELXL97 (Sheldrick, 1997), PARST95 (Nardelli, 1995) and PLATON (Spek, 2001)
;
_computing_structure_refinement 'SHELXL97 (Sheldrick, 1997)'
_computing_structure_solution 'SHELXS97 (Sheldrick, 1990)'
_diffrn_ambient_temperature 291.0(10)
_diffrn_detector_area_resol_mean '19 vertical, 18 horizontal'
_diffrn_measured_fraction_theta_full .982
_diffrn_measured_fraction_theta_max .982
_diffrn_measurement_device_type 'Nonius KappaCCD'
_diffrn_measurement_method
;
277 frames via \w-rotation (\D\w = 1\%) and two times 5 s per frame
with 3 sets at different \k-angles
;
_diffrn_radiation_monochromator graphite
_diffrn_radiation_source 'fine-focus sealed tube'
_diffrn_radiation_type MoK\a
_diffrn_radiation_wavelength .71073
_diffrn_reflns_av_R_equivalents .063
_diffrn_reflns_av_sigmaI/netI .122
_diffrn_reflns_limit_h_max 12
_diffrn_reflns_limit_h_min -12
_diffrn_reflns_limit_k_max 10
_diffrn_reflns_limit_k_min -10
_diffrn_reflns_limit_l_max 24
_diffrn_reflns_limit_l_min -24
_diffrn_reflns_number 30702
_diffrn_reflns_theta_full 25.4
_diffrn_reflns_theta_max 25.4
_diffrn_reflns_theta_min 3.1
_diffrn_standards_decay_% 0
_diffrn_standards_number 0
_exptl_absorpt_coefficient_mu .08
_exptl_absorpt_correction_type none
_exptl_crystal_colour violet
_exptl_crystal_density_diffrn 1.209
_exptl_crystal_density_method 'not measured'
_exptl_crystal_description plate
_exptl_crystal_F_000 776
_exptl_crystal_size_max .5
_exptl_crystal_size_mid .3
_exptl_crystal_size_min .15
_refine_diff_density_max .15
_refine_diff_density_min -.16
_refine_ls_extinction_method none
_refine_ls_goodness_of_fit_ref .95
_refine_ls_hydrogen_treatment constr
_refine_ls_matrix_type full
_refine_ls_number_parameters 244
_refine_ls_number_reflns 3595
_refine_ls_number_restraints 0
_refine_ls_restrained_S_all .95
_refine_ls_R_factor_all .167
_refine_ls_R_factor_gt .054
_refine_ls_shift/su_max <0.001
_refine_ls_shift/su_mean .000
_refine_ls_structure_factor_coef Fsqd
_refine_ls_weighting_details 'calc w = 1/[\s^2^(Fo^2^)+(0.0589P)^2^] where P = (Fo^2^+2Fc^2^)/3'
_refine_ls_weighting_scheme calc
_refine_ls_wR_factor_ref .136
_reflns_number_gt 1654
_reflns_number_total 3595
_reflns_threshold_expression I>2\s(I)
_cod_data_source_file ya6055.cif
_cod_data_source_block I
_cod_original_sg_symbol_H-M 'P 21/n'
_cod_database_code 2200794
_cod_database_fobs_code 2200794

loop_
_symmetry_equiv_pos_as_xyz
'x, y, z'
'-x+1/2, y+1/2, -z+1/2'
'-x, -y, -z'
'x-1/2, -y-1/2, z-1/2'

loop_
_atom_site_label
_atom_site_fract_x
_atom_site_fract_y
_atom_site_fract_z
_atom_site_U_iso_or_equiv
_atom_site_adp_type
_atom_site_calc_flag
_atom_site_refinement_flags
_atom_site_occupancy
_atom_site_disorder_assembly
_atom_site_disorder_group
_atom_site_type_symbol
O1 .10139(17) .90442(19) .11949(8) .0608(5) Uani d . 1 . . O
O2 .42499(17) 1.2395(2) .16927(8) .0702(6) Uani d . 1 . . O
O3 .34379(18) 1.0912(2) -.05091(8) .0667(6) Uani d . 1 . . O
N1 -.3470(2) .3285(3) -.19234(12) .0763(8) Uani d . 1 . . N
N2 -.3435(2) .4407(3) .01276(12) .0730(8) Uani d . 1 . . N
C1 .0244(2) .7186(3) -.06374(11) .0439(7) Uani d . 1 . . C
C2 -.0796(2) .6328(3) -.05675(12) .0484(7) Uani d . 1 . . C
H2A -.1173 .6287 -.0163 .058 Uiso calc R 1 . . H
C3 -.1332(2) .5494(3) -.10815(11) .0443(7) Uani d . 1 . . C
C4 -.0761(2) .5612(3) -.17384(11) .0516(7) Uani d . 1 . . C
H4A -.1154 .6420 -.1971 .062 Uiso calc R 1 . . H
H4B -.0926 .4709 -.1977 .062 Uiso calc R 1 . . H
C5 .0648(3) .5875(3) -.17162(11) .0488(7) Uani d . 1 . . C
C6 .0906(2) .7210(3) -.12797(11) .0531(7) Uani d . 1 . . C
H6A .1798 .7267 -.1200 .064 Uiso calc R 1 . . H
H6B .0664 .8100 -.1510 .064 Uiso calc R 1 . . H
C7 -.2374(2) .4644(3) -.09854(12) .0462(7) Uani d . 1 . . C
C8 -.2971(3) .3882(3) -.15042(14) .0541(8) Uani d . 1 . . C
C9 -.2964(2) .4523(3) -.03675(14) .0513(7) Uani d . 1 . . C
C10 .1314(3) .4501(3) -.14482(13) .0674(9) Uani d . 1 . . C
H10A .2197 .4679 -.1432 .101 Uiso calc R 1 . . H
H10B .1148 .3671 -.1725 .101 Uiso calc R 1 . . H
H10C .1014 .4294 -.1020 .101 Uiso calc R 1 . . H
C11 .1124(3) .6189(3) -.23995(11) .0688(9) Uani d . 1 . . C
H11A .0705 .7042 -.2571 .103 Uiso calc R 1 . . H
H11B .0961 .5351 -.2672 .103 Uiso calc R 1 . . H
H11C .2007 .6373 -.2384 .103 Uiso calc R 1 . . H
C12 .0679(2) .8073(3) -.01057(11) .0474(7) Uani d . 1 . . C
H12A .0265 .7995 .0288 .057 Uiso calc R 1 . . H
C13 .1659(2) .9015(3) -.01442(12) .0487(7) Uani d . 1 . . C
H13A .2012 .9082 -.0554 .058 Uiso calc R 1 . . H
C14 .2251(2) .9934(3) .03385(11) .0441(7) Uani d . 1 . . C
C15 .1980(2) .9932(3) .10053(12) .0470(7) Uani d . 1 . . C
C16 .2659(2) 1.0761(3) .14411(12) .0503(7) Uani d . 1 . . C
H16A .2468 1.0732 .1880 .060 Uiso calc R 1 . . H
C17 .3627(3) 1.1635(3) .12208(13) .0500(7) Uani d . 1 . . C
C18 .3915(2) 1.1729(3) .05700(12) .0507(7) Uani d . 1 . . C
H18A .4556 1.2338 .0426 .061 Uiso calc R 1 . . H
C19 .3225(2) 1.0889(3) .01405(12) .0469(7) Uani d . 1 . . C
C20 .0710(3) .8997(3) .18625(12) .0708(9) Uani d . 1 . . C
H20A .0020 .8336 .1927 .106 Uiso calc R 1 . . H
H20B .0484 .9970 .2007 .106 Uiso calc R 1 . . H
H20C .1419 .8655 .2105 .106 Uiso calc R 1 . . H
C21 .5353(3) 1.3159(4) .15154(13) .0894(11) Uani d . 1 . . C
H21A .5695 1.3647 .1889 .134 Uiso calc R 1 . . H
H21B .5159 1.3880 .1189 .134 Uiso calc R 1 . . H
H21C .5952 1.2469 .1349 .134 Uiso calc R 1 . . H
C22 .4402(3) 1.1844(3) -.07536(12) .0698(9) Uani d . 1 . . C
H22A .4441 1.1751 -.1216 .105 Uiso calc R 1 . . H
H22B .5188 1.1556 -.0568 .105 Uiso calc R 1 . . H
H22C .4227 1.2852 -.0641 .105 Uiso calc R 1 . . H

loop_
_atom_site_aniso_label
_atom_site_aniso_U_11
_atom_site_aniso_U_22
_atom_site_aniso_U_33
_atom_site_aniso_U_12
_atom_site_aniso_U_13
_atom_site_aniso_U_23
O1 .0710(14) .0688(12) .0427(11) -.0252(11) .0075(10) -.0015(9)
O2 .0683(14) .0987(15) .0435(12) -.0360(12) .0040(10) -.0147(11)
O3 .0832(15) .0771(13) .0399(11) -.0340(11) .0080(10) -.0066(9)
N1 .077(2) .088(2) .0637(18) -.0232(15) -.0099(15) -.0043(14)
N2 .0706(19) .0879(19) .0605(17) -.0119(14) .0111(15) .0050(14)
C1 .0482(18) .0435(16) .0400(16) .0007(13) -.0036(13) .0022(12)
C2 .0524(19) .0552(17) .0377(16) -.0046(14) -.0003(14) .0030(13)
C3 .0456(18) .0490(16) .0382(16) -.0012(14) -.0062(13) .0010(13)
C4 .054(2) .0604(18) .0401(16) -.0031(14) -.0057(14) -.0011(13)
C5 .0523(19) .0546(17) .0395(16) -.0051(14) -.0015(13) -.0036(13)
C6 .0565(19) .0579(18) .0448(16) -.0066(14) .0000(14) .0009(13)
C7 .0456(18) .0536(17) .0393(16) -.0021(14) -.0078(14) -.0010(13)
C8 .0460(19) .0621(19) .0541(19) -.0053(15) -.0027(15) .0029(16)
C9 .0453(19) .0513(18) .057(2) -.0085(13) -.0070(16) .0004(14)
C10 .067(2) .0667(19) .069(2) .0056(16) -.0030(16) -.0097(16)
C11 .069(2) .093(2) .0443(17) -.0125(17) .0060(15) -.0048(15)
C12 .0533(19) .0511(17) .0379(16) -.0033(14) -.0012(13) -.0031(13)
C13 .0549(19) .0488(16) .0425(16) -.0004(15) .0002(14) .0006(13)
C14 .0492(18) .0452(16) .0379(16) -.0039(14) -.0012(13) -.0046(12)
C15 .0528(19) .0450(16) .0431(17) -.0029(14) .0002(14) .0018(13)
C16 .0544(19) .0621(19) .0344(15) -.0087(15) .0034(14) .0002(14)
C17 .0524(19) .0565(17) .0411(17) -.0053(15) -.0038(15) -.0103(13)
C18 .0546(19) .0549(17) .0426(17) -.0097(14) .0066(14) -.0053(13)
C19 .0572(19) .0502(17) .0334(16) -.0030(15) .0021(14) -.0033(13)
C20 .087(2) .075(2) .0500(18) -.0258(17) .0180(17) -.0008(15)
C21 .075(2) .130(3) .063(2) -.048(2) .0064(18) -.0252(19)
C22 .090(2) .072(2) .0479(18) -.0294(18) .0142(16) .0019(15)

loop_
_atom_type_symbol
_atom_type_description
_atom_type_scat_dispersion_real
_atom_type_scat_dispersion_imag
_atom_type_scat_source
C C .0033 .0016 'International Tables Vol C Tables 4.2.6.8 and 6.1.1.4'
H H .0000 .0000 'International Tables Vol C Tables 4.2.6.8 and 6.1.1.4'
N N .0061 .0033 'International Tables Vol C Tables 4.2.6.8 and 6.1.1.4'
O O .0106 .0060 'International Tables Vol C Tables 4.2.6.8 and 6.1.1.4'

loop_
_geom_angle_atom_site_label_1
_geom_angle_atom_site_label_2
_geom_angle_atom_site_label_3
_geom_angle
C15 O1 C20 118.2(2)
C17 O2 C21 117.9(2)
C19 O3 C22 118.8(2)
C2 C1 C12 120.0(2)
C2 C1 C6 119.2(2)
C12 C1 C6 120.8(2)
C1 C2 C3 123.4(2)
C1 C2 H2A 118.3
C3 C2 H2A 118.3
C7 C3 C2 121.1(2)
C7 C3 C4 120.5(2)
C2 C3 C4 118.3(2)
C3 C4 C5 113.0(2)
C3 C4 H4A 109.0
C5 C4 H4A 109.0
C3 C4 H4B 109.0
C5 C4 H4B 109.0
H4A C4 H4B 107.8
C4 C5 C11 109.5(2)
C4 C5 C6 108.5(2)
C11 C5 C6 109.7(2)
C4 C5 C10 110.1(2)
C11 C5 C10 109.1(2)
C6 C5 C10 110.0(2)
C1 C6 C5 115.0(2)
C1 C6 H6A 108.5
C5 C6 H6A 108.5
C1 C6 H6B 108.5
C5 C6 H6B 108.5
H6A C6 H6B 107.5
C3 C7 C8 121.8(2)
C3 C7 C9 122.3(2)
C8 C7 C9 115.9(2)
N1 C8 C7 178.8(3)
N2 C9 C7 179.1(3)
C5 C10 H10A 109.5
C5 C10 H10B 109.5
H10A C10 H10B 109.5
C5 C10 H10C 109.5
H10A C10 H10C 109.5
H10B C10 H10C 109.5
C5 C11 H11A 109.5
C5 C11 H11B 109.5
H11A C11 H11B 109.5
C5 C11 H11C 109.5
H11A C11 H11C 109.5
H11B C11 H11C 109.5
C13 C12 C1 123.8(2)
C13 C12 H12A 118.1
C1 C12 H12A 118.1
C12 C13 C14 131.4(2)
C12 C13 H13A 114.3
C14 C13 H13A 114.3
C15 C14 C19 115.9(2)
C15 C14 C13 125.7(2)
C19 C14 C13 118.3(2)
O1 C15 C16 122.1(2)
O1 C15 C14 116.0(2)
C16 C15 C14 121.9(2)
C15 C16 C17 119.5(2)
C15 C16 H16A 120.3
C17 C16 H16A 120.3
O2 C17 C16 114.8(2)
O2 C17 C18 123.6(2)
C16 C17 C18 121.7(2)
C19 C18 C17 118.0(2)
C19 C18 H18A 121.0
C17 C18 H18A 121.0
O3 C19 C18 122.2(2)
O3 C19 C14 114.8(2)
C18 C19 C14 123.0(2)
O1 C20 H20A 109.5
O1 C20 H20B 109.5
H20A C20 H20B 109.5
O1 C20 H20C 109.5
H20A C20 H20C 109.5
H20B C20 H20C 109.5
O2 C21 H21A 109.5
O2 C21 H21B 109.5
H21A C21 H21B 109.5
O2 C21 H21C 109.5
H21A C21 H21C 109.5
H21B C21 H21C 109.5
O3 C22 H22A 109.5
O3 C22 H22B 109.5
H22A C22 H22B 109.5
O3 C22 H22C 109.5
H22A C22 H22C 109.5
H22B C22 H22C 109.5

loop_
_geom_bond_atom_site_label_1
_geom_bond_atom_site_label_2
_geom_bond_site_symmetry_2
_geom_bond_distance
_geom_bond_publ_flag
O1 C15 . 1.368(3) ?
O1 C20 . 1.419(3) ?
O2 C17 . 1.366(3) ?
O2 C21 . 1.418(3) ?
O3 C19 . 1.362(3) ?
O3 C22 . 1.427(3) ?
N1 C8 . 1.150(3) ?
N2 C9 . 1.147(3) ?
C1 C2 . 1.365(3) ?
C1 C12 . 1.437(3) ?
C1 C6 . 1.506(3) ?
C2 C3 . 1.423(3) ?
C2 H2A . .9300 ?
C3 C7 . 1.371(3) ?
C3 C4 . 1.494(3) ?
C4 C5 . 1.528(3) ?
C4 H4A . .9700 ?
C4 H4B . .9700 ?
C5 C11 . 1.529(3) ?
C5 C6 . 1.532(3) ?
C5 C10 . 1.536(3) ?
C6 H6A . .9700 ?
C6 H6B . .9700 ?
C7 C8 . 1.424(4) ?
C7 C9 . 1.430(4) ?
C10 H10A . .960 ?
C10 H10B . .960 ?
C10 H10C . .960 ?
C11 H11A . .960 ?
C11 H11B . .960 ?
C11 H11C . .960 ?
C12 C13 . 1.355(3) ?
C12 H12A . .930 ?
C13 C14 . 1.443(3) ?
C13 H13A . .930 ?
C14 C15 . 1.409(3) ?
C14 C19 . 1.416(3) ?
C15 C16 . 1.378(3) ?
C16 C17 . 1.382(3) ?
C16 H16A . .930 ?
C17 C18 . 1.383(3) ?
C18 C19 . 1.381(3) ?
C18 H18A . .930 ?
C20 H20A . .960 ?
C20 H20B . .960 ?
C20 H20C . .960 ?
C21 H21A . .960 ?
C21 H21B . .960 ?
C21 H21C . .960 ?
C22 H22A . .960 ?
C22 H22B . .960 ?
C22 H22C . .960 ?

loop_
_geom_torsion_atom_site_label_1
_geom_torsion_atom_site_label_2
_geom_torsion_atom_site_label_3
_geom_torsion_atom_site_label_4
_geom_torsion
C12 C1 C2 C3 175.9(2)
C6 C1 C2 C3 -3.0(4)
C1 C2 C3 C7 179.7(2)
C1 C2 C3 C4 -2.7(4)
C7 C3 C4 C5 -150.4(2)
C2 C3 C4 C5 32.0(3)
C3 C4 C5 C11 -172.4(2)
C3 C4 C5 C6 -52.8(3)
C3 C4 C5 C10 67.7(3)
C2 C1 C6 C5 -21.2(3)
C12 C1 C6 C5 160.0(2)
C4 C5 C6 C1 47.8(3)
C11 C5 C6 C1 167.4(2)
C10 C5 C6 C1 -72.6(3)
C2 C3 C7 C8 175.7(2)
C4 C3 C7 C8 -1.8(4)
C2 C3 C7 C9 -1.3(4)
C4 C3 C7 C9 -178.8(2)
C2 C1 C12 C13 -176.2(2)
C6 C1 C12 C13 2.6(4)
C1 C12 C13 C14 -177.1(2)
C12 C13 C14 C15 6.6(4)
C12 C13 C14 C19 -176.0(3)
C20 O1 C15 C16 .4(4)
C20 O1 C15 C14 179.6(2)
C19 C14 C15 O1 178.0(2)
C13 C14 C15 O1 -4.5(4)
C19 C14 C15 C16 -2.8(4)
C13 C14 C15 C16 174.7(2)
O1 C15 C16 C17 179.9(2)
C14 C15 C16 C17 .7(4)
C21 O2 C17 C16 171.9(3)
C21 O2 C17 C18 -8.8(4)
C15 C16 C17 O2 -179.1(2)
C15 C16 C17 C18 1.5(4)
O2 C17 C18 C19 179.2(2)
C16 C17 C18 C19 -1.5(4)
C22 O3 C19 C18 -.5(4)
C22 O3 C19 C14 180.0(2)
C17 C18 C19 O3 179.8(2)
C17 C18 C19 C14 -.7(4)
C15 C14 C19 O3 -177.7(2)
C13 C14 C19 O3 4.6(3)
C15 C14 C19 C18 2.8(4)
C13 C14 C19 C18 -174.9(2)

loop_
_cod_related_entry_id
_cod_related_entry_database
_cod_related_entry_code
1 ChemSpider 30654639
